data_1552078
loop_
_publ_author_name
'Cristina Garcia-Simon'
'Marc Garcia-Borras'
'Laura Gomez'
'Teodor Parella'
'Silvia Osuna'
'Jordi Juanhuix'
'Inhar Imaz'
'Daniel Maspoch'
'Miquel Costas'
'Xavi Ribas'

_publ_section_title
;
 Sponge-like molecular cage for purification of fullerenes
;
_journal_name_full 'Nature Communications'
_journal_page_first 5557
_journal_paper_doi 10.1038/ncomms6557
_journal_volume 5
_journal_year 2014
_chemical_formula_moiety 'C264 H280 N32 O16 Pd8 Zn2'
_chemical_formula_sum 'C264 H280 N32 O16 Pd8 Zn2'
_chemical_formula_weight 363.44
_space_group_crystal_system tetragonal
_space_group_IT_number 128
_space_group_name_Hall '-P 4 2n'
_space_group_name_H-M_alt 'P 4/m n c'
_atom_sites_solution_hydrogens geom
_cell_angle_alpha 90
_cell_angle_beta 90
_cell_angle_gamma 90
_cell_formula_units_Z 47
_cell_length_a 32.760(4)
_cell_length_b 32.760(4)
_cell_length_c 35.290(4)
_cell_measurement_temperature 100(2)
_cell_volume 37874(8)
_computing_structure_refinement 'SHELXL-2013 (Sheldrick, 2013)'
_diffrn_ambient_temperature 293(2)
_diffrn_measured_fraction_theta_full 0.612
_diffrn_measured_fraction_theta_max 0.901
_diffrn_radiation_type MoK\a
_diffrn_radiation_wavelength 0.71073
_diffrn_reflns_av_R_equivalents 0.0880
_diffrn_reflns_av_unetI/netI 0.0308
_diffrn_reflns_Laue_measured_fraction_full 0.612
_diffrn_reflns_Laue_measured_fraction_max 0.901
_diffrn_reflns_limit_h_max 34
_diffrn_reflns_limit_h_min -33
_diffrn_reflns_limit_k_max 34
_diffrn_reflns_limit_k_min -34
_diffrn_reflns_limit_l_max 36
_diffrn_reflns_limit_l_min -36
_diffrn_reflns_number 212439
_diffrn_reflns_point_group_measured_fraction_full 0.612
_diffrn_reflns_point_group_measured_fraction_max 0.901
_diffrn_reflns_theta_full 25.242
_diffrn_reflns_theta_max 21.992
_diffrn_reflns_theta_min 2.046
_exptl_absorpt_coefficient_mu 1.423
_exptl_crystal_colour red
_exptl_crystal_density_diffrn 0.747
_exptl_crystal_description plate
_exptl_crystal_F_000 8020
_exptl_crystal_size_max 0.7
_exptl_crystal_size_mid 0.7
_exptl_crystal_size_min 0.2
_refine_diff_density_max 2.737
_refine_diff_density_min -2.117
_refine_diff_density_rms 0.185
_refine_ls_extinction_coef .
_refine_ls_extinction_method none
_refine_ls_goodness_of_fit_ref 3.840
_refine_ls_hydrogen_treatment constr
_refine_ls_matrix_type full
_refine_ls_number_parameters 142
_refine_ls_number_reflns 10719
_refine_ls_number_restraints 5
_refine_ls_restrained_S_all 3.850
_refine_ls_R_factor_all 0.2777
_refine_ls_R_factor_gt 0.2481
_refine_ls_shift/su_max 2.252
_refine_ls_shift/su_mean 0.412
_refine_ls_structure_factor_coef Fsqd
_refine_ls_weighting_details
;
 w=1/[\s^2^(Fo^2^)+(0.2000P)^2^]
 where P=(Fo^2^+2Fc^2^)/3
;
_refine_ls_weighting_scheme calc
_refine_ls_wR_factor_gt 0.4594
_refine_ls_wR_factor_ref 0.4865
_reflns_Friedel_coverage 0.000
_reflns_Friedel_fraction_full .
_reflns_Friedel_fraction_max .
_reflns_number_gt 5811
_reflns_number_total 10719
_reflns_threshold_expression 'I > 2\s(I)'
_cod_data_source_file ncomms6557-s4.cif
_cod_data_source_block shelxl
_cod_original_cell_volume 37977.1
_cod_database_code 1552078
_shelx_space_group_comment
;
The symmetry employed for this shelxl refinement is uniquely defined
by the following loop, which should always be used as a source of
symmetry information in preference to the above space-group names.
They are only intended as comments.
;

loop_
_space_group_symop_operation_xyz
'x, y, z'
'x+1/2, -y+1/2, -z+1/2'
'-x, -y, z'
'-x+1/2, y+1/2, -z+1/2'
'y+1/2, x+1/2, -z+1/2'
'y, -x, z'
'-y, x, z'
'-y+1/2, -x+1/2, -z+1/2'
'-x, -y, -z'
'-x-1/2, y-1/2, z-1/2'
'x, y, -z'
'x-1/2, -y-1/2, z-1/2'
'-y-1/2, -x-1/2, z-1/2'
'-y, x, -z'
'y, -x, -z'
'y-1/2, x-1/2, z-1/2'

loop_
_atom_site_label
_atom_site_type_symbol
_atom_site_fract_x
_atom_site_fract_y
_atom_site_fract_z
_atom_site_U_iso_or_equiv
_atom_site_adp_type
_atom_site_occupancy
_atom_site_site_symmetry_order
_atom_site_calc_flag
_atom_site_refinement_flags_posn
_atom_site_refinement_flags_adp
_atom_site_refinement_flags_occupancy
_atom_site_disorder_assembly
_atom_site_disorder_group
Pd1 Pd 0.30544(6) 0.19730(6) 0.15933(5) 0.1658(15) Uiso 1 1 d . . . . .
ZN4 Zn 0.5000 0.5000 0.20018(14) 0.154(2) Uiso 1 4 d S . P . .
O1 O 0.3405(4) 0.2447(4) 0.1664(4) 0.156(4) Uiso 1 1 d . . . . .
N4 N 0.4418(4) 0.4869(4) 0.1960(4) 0.134(4) Uiso 1 1 d . . . . .
C6 C 0.4216(5) 0.3722(6) 0.1969(5) 0.135(6) Uiso 1 1 d . . . . .
O2 O 0.3460(4) 0.2438(4) 0.2304(5) 0.175(5) Uiso 1 1 d . . . . .
C3 C 0.4463(7) 0.4105(7) 0.1966(5) 0.152(6) Uiso 1 1 d . . . . .
C11 C 0.4012(7) 0.3541(8) 0.1615(6) 0.173(8) Uiso 1 1 d . . . . .
H11 H 0.3990 0.3698 0.1396 0.207 Uiso 1 1 calc R U . . .
C8 C 0.3928(6) 0.3166(7) 0.2303(6) 0.161(7) Uiso 1 1 d . . . . .
H8 H 0.3882 0.3031 0.2531 0.193 Uiso 1 1 calc R U . . .
C9 C 0.3767(6) 0.2986(6) 0.1961(6) 0.152(6) Uiso 1 1 d . . . . .
C1 C 0.4233(6) 0.4477(6) 0.1969(5) 0.133(5) Uiso 1 1 d . . . . .
C7 C 0.4140(7) 0.3519(7) 0.2314(7) 0.170(7) Uiso 1 1 d . . . . .
H7 H 0.4234 0.3624 0.2542 0.203 Uiso 1 1 calc R U . . .
C33 C 0.2856(9) 0.2615(8) 0.0813(8) 0.194(9) Uiso 1 1 d . . . . .
H33 H 0.3107 0.2616 0.0936 0.232 Uiso 1 1 calc R U . . .
C12 C 0.3536(6) 0.2597(6) 0.1984(7) 0.154(6) Uiso 1 1 d . . . . .
C25 C 0.3775(7) 0.1957(9) 0.0422(10) 0.210(10) Uiso 1 1 d . . . . .
H25 H 0.3701 0.2203 0.0310 0.252 Uiso 1 1 calc R U . . .
C32 C 0.2841(9) 0.2603(7) 0.0389(8) 0.190(9) Uiso 1 1 d . . . . .
H32 H 0.3083 0.2587 0.0253 0.228 Uiso 1 1 calc R U . . .
C26 C 0.3773(7) 0.1937(10) 0.0767(12) 0.226(11) Uiso 1 1 d . . . . .
H26 H 0.3682 0.2175 0.0884 0.271 Uiso 1 1 calc R U . . .
C22 C 0.4068(11) 0.1362(16) 0.0834(15) 0.322(19) Uiso 1 1 d . . . . .
H22 H 0.4179 0.1152 0.0978 0.386 Uiso 1 1 calc R U . . .
C4 C 0.4871(6) 0.4087(6) 0.1960(5) 0.134(6) Uiso 1 1 d . . . . .
C23 C 0.4112(11) 0.1369(13) 0.0411(15) 0.299(16) Uiso 1 1 d . . . . .
H23 H 0.4288 0.1190 0.0289 0.359 Uiso 1 1 calc R U . . .
C2 C 0.3825(6) 0.4510(7) 0.1963(5) 0.156(7) Uiso 1 1 d . . . . .
H2 H 0.3652 0.4286 0.1964 0.187 Uiso 1 1 calc R U . . .
C31 C 0.2497(8) 0.2615(7) 0.0211(6) 0.160(8) Uiso 1 1 d . . . . .
C5 C 0.5111(6) 0.3691(7) 0.1956(5) 0.156(7) Uiso 1 1 d . . . . .
H5 H 0.5016 0.3424 0.1951 0.187 Uiso 1 1 calc R U . . .
N2 N 0.2712 0.1485 0.1457 0.239(9) Uiso 1 1 d . . . . .
C10 C 0.3865(7) 0.3162(8) 0.1617(7) 0.184(9) Uiso 1 1 d . . . . .
H10 H 0.3829 0.3019 0.1392 0.221 Uiso 1 1 calc R U . . .
C24 C 0.3876(8) 0.1656(9) 0.0202(7) 0.203(10) Uiso 1 1 d . . . . .
C21 C 0.3866(8) 0.1663(10) 0.0994(9) 0.203(10) Uiso 1 1 d . . . . .
C28 C 0.2502(15) 0.2626(14) 0.1024(17) 0.274(17) Uiso 1 1 d . . . . .
C16 C 0.2225 0.2070 0.1527 0.33(2) Uiso 1 1 d . . . . .
H16B H 0.2171 0.2098 0.1258 0.393 Uiso 1 1 calc R U . . .
H16A H 0.1998 0.2187 0.1666 0.393 Uiso 1 1 calc R U . . .
C27 C 0.2498(11) 0.2672(10) 0.1423(12) 0.248(14) Uiso 1 1 d . . . . .
H27A H 0.2238 0.2783 0.1502 0.298 Uiso 1 1 calc R U . . .
H27B H 0.2710 0.2861 0.1498 0.298 Uiso 1 1 calc R U . . .
C17 C 0.2516(11) 0.2404(11) 0.2045(11) 0.256(16) Uiso 1 1 d . . . . .
H88A H 0.2759 0.2542 0.2126 0.308 Uiso 1 1 calc R U . . .
H88B H 0.2469 0.2171 0.2205 0.308 Uiso 1 1 calc R U . . .
H88C H 0.2288 0.2586 0.2062 0.308 Uiso 1 1 calc R U . . .
C19 C 0.2672(9) 0.1403(9) 0.1016(6) 0.224(11) Uiso 1 1 d . . . . .
H19A H 0.2584 0.1648 0.0891 0.269 Uiso 1 1 calc R U . . .
H19B H 0.2476 0.1190 0.0973 0.269 Uiso 1 1 calc R U . . .
H19C H 0.2932 0.1321 0.0916 0.269 Uiso 1 1 calc R U . . .
C20 C 0.3916(10) 0.1679(10) 0.1440(9) 0.265(14) Uiso 1 1 d D . . . .
H20A H 0.4013 0.1946 0.1520 0.318 Uiso 1 1 calc R U . . .
H20B H 0.4109 0.1475 0.1525 0.318 Uiso 1 1 calc R U . . .
C29 C 0.2111(14) 0.2706(15) 0.0820(14) 0.289(18) Uiso 1 1 d . . . . .
H29 H 0.1880 0.2795 0.0948 0.347 Uiso 1 1 calc R U . . .
C30 C 0.2104(18) 0.2638(18) 0.0408(19) 0.36(2) Uiso 1 1 d . . . . .
H30 H 0.1860 0.2612 0.0277 0.427 Uiso 1 1 calc R U . . .
C13 C 0.2281 0.1604 0.1635 0.32(2) Uiso 1 1 d . . . . .
H13A H 0.2064 0.1440 0.1528 0.388 Uiso 1 1 calc R U . . .
H13B H 0.2282 0.1568 0.1908 0.388 Uiso 1 1 calc R U . . .
C18 C 0.3540(11) 0.1491(12) 0.2061(8) 0.303(18) Uiso 1 1 d D . . . .
H18B H 0.3284 0.1431 0.2180 0.364 Uiso 1 1 calc R U . . .
H18A H 0.3662 0.1724 0.2181 0.364 Uiso 1 1 calc R U . . .
H18C H 0.3719 0.1260 0.2085 0.364 Uiso 1 1 calc R U . . .
C15 C 0.3242 0.1099 0.1573 0.213(11) Uiso 1 1 d D . . . .
H15A H 0.3283 0.0988 0.1322 0.256 Uiso 1 1 calc R U . . .
H15B H 0.3352 0.0912 0.1759 0.256 Uiso 1 1 calc R U . . .
C14 C 0.2827 0.1179 0.1642 0.282(16) Uiso 1 1 d D . . . .
H14B H 0.2665 0.0944 0.1570 0.339 Uiso 1 1 calc R U . . .
H14A H 0.2785 0.1228 0.1910 0.339 Uiso 1 1 calc R U . . .
N1 N 0.2569 0.2257 0.1618 0.304(16) Uiso 1 1 d . . . . .
N3 N 0.3466 0.1589 0.1616 0.261(15) Uiso 1 1 d . . . . .

loop_
_atom_type_symbol
_atom_type_description
_atom_type_scat_dispersion_real
_atom_type_scat_dispersion_imag
_atom_type_scat_source
C C 0.0033 0.0016 'International Tables Vol C Tables 4.2.6.8 and 6.1.1.4'
N N 0.0061 0.0033 'International Tables Vol C Tables 4.2.6.8 and 6.1.1.4'
O O 0.0106 0.0060 'International Tables Vol C Tables 4.2.6.8 and 6.1.1.4'
Pd Pd -0.9988 1.0072 'International Tables Vol C Tables 4.2.6.8 and 6.1.1.4'
Zn Zn 0.2839 1.4301 'International Tables Vol C Tables 4.2.6.8 and 6.1.1.4'
H H 0.0000 0.0000 'International Tables Vol C Tables 4.2.6.8 and 6.1.1.4'

loop_
_geom_angle_atom_site_label_1
_geom_angle_atom_site_label_2
_geom_angle_atom_site_label_3
_geom_angle
_geom_angle_site_symmetry_1
_geom_angle_site_symmetry_3
N1 Pd1 N3 166.31(11) . .
N1 Pd1 O1 95.7(4) . .
N3 Pd1 O1 96.1(4) . .
N1 Pd1 N2 86.06(8) . .
N3 Pd1 N2 82.89(8) . .
O1 Pd1 N2 173.4(4) . .
N4 ZN4 N4 171.4(8) . 3_665
N4 ZN4 N4 89.67(6) . 7_655
N4 ZN4 N4 89.67(6) 3_665 7_655
N4 ZN4 N4 89.68(6) . 6_565
N4 ZN4 N4 89.67(6) 3_665 6_565
N4 ZN4 N4 171.4(8) 7_655 6_565
C12 O1 Pd1 127.3(14) . .
C4 N4 C1 103.0(15) 6_565 .
C4 N4 ZN4 129.0(12) 6_565 .
C1 N4 ZN4 127.7(12) . .
C7 C6 C3 120.1(18) . .
C7 C6 C11 116.1(19) . .
C3 C6 C11 123.7(17) . .
C4 C3 C1 124.3(19) . .
C4 C3 C6 120.3(19) . .
C1 C3 C6 115.4(18) . .
C10 C11 C6 121(2) . .
C7 C8 C9 124(2) . .
C10 C9 C8 119(2) . .
C10 C9 C12 122(2) . .
C8 C9 C12 119(2) . .
C2 C1 N4 110.5(18) . .
C2 C1 C3 126.4(19) . .
N4 C1 C3 123.0(17) . .
C8 C7 C6 118(2) . .
C28 C33 C32 121(4) . .
O2 C12 O1 123(2) . .
O2 C12 C9 120(2) . .
O1 C12 C9 116(2) . .
C26 C25 C24 124(3) . .
C31 C32 C33 121(3) . .
C25 C26 C21 133(4) . .
C21 C22 C23 118(5) . .
C3 C4 N4 125.7(19) . 7_655
C3 C4 C5 123.8(19) . .
N4 C4 C5 110.5(16) 7_655 .
C24 C23 C22 118(4) . .
C5 C2 C1 114(2) 6_565 .
C32 C31 C30 123(4) . .
C32 C31 C31 119.1(17) . 11
C30 C31 C31 118(3) . 11
C2 C5 C4 101.8(19) 7_655 .
C14 N2 C13 104.9 . .
C14 N2 C19 113.6(11) . .
C13 N2 C19 110.8(11) . .
C14 N2 Pd1 110.11(6) . .
C13 N2 Pd1 101.84(6) . .
C19 N2 Pd1 114.5(10) . .
C11 C10 C9 118(2) . .
C25 C24 C24 127(2) . 11
C25 C24 C23 109(3) . .
C24 C24 C23 121(2) 11 .
C26 C21 C22 113(4) . .
C26 C21 C20 130(3) . .
C22 C21 C20 113(4) . .
C33 C28 C27 123(5) . .
C33 C28 C29 118(5) . .
C27 C28 C29 117(5) . .
N1 C16 C13 106.8 . .
C28 C27 N1 110(3) . .
C21 C20 N3 106(2) . .
C30 C29 C28 118(5) . .
C29 C30 C31 118(5) . .
C16 C13 N2 104.1 . .
C14 C15 N3 102.6 . .
N2 C14 C15 110.5 . .
C16 N1 C27 99.9(13) . .
C16 N1 C17 106.0(12) . .
C27 N1 C17 98(2) . .
C16 N1 Pd1 119.34(5) . .
C27 N1 Pd1 123.6(15) . .
C17 N1 Pd1 107.0(14) . .
C18 N3 C20 105.6(16) . .
C18 N3 C15 88.0(12) . .
C20 N3 C15 120.6(13) . .
C18 N3 Pd1 106.7(15) . .
C20 N3 Pd1 121.5(12) . .
C15 N3 Pd1 108.08(5) . .

loop_
_geom_bond_atom_site_label_1
_geom_bond_atom_site_label_2
_geom_bond_distance
_geom_bond_site_symmetry_2
Pd1 N1 1.847(2) .
Pd1 N3 1.848(2) .
Pd1 O1 1.948(14) .
Pd1 N2 2.0134(17) .
ZN4 N4 1.964(14) .
ZN4 N4 1.964(14) 3_665
ZN4 N4 1.964(14) 7_655
ZN4 N4 1.964(14) 6_565
O1 C12 1.31(2) .
N4 C4 1.38(2) 6_565
N4 C1 1.42(2) .
C6 C7 1.41(2) .
C6 C3 1.49(2) .
C6 C11 1.54(2) .
O2 C12 1.27(2) .
C3 C4 1.34(2) .
C3 C1 1.43(3) .
C11 C10 1.33(3) .
C8 C7 1.35(3) .
C8 C9 1.45(2) .
C9 C10 1.38(2) .
C9 C12 1.49(3) .
C1 C2 1.34(2) .
C33 C28 1.38(5) .
C33 C32 1.50(3) .
C25 C26 1.22(3) .
C25 C24 1.30(3) .
C32 C31 1.29(3) .
C26 C21 1.24(3) .
C22 C21 1.32(5) .
C22 C23 1.50(4) .
C4 N4 1.38(2) 7_655
C4 C5 1.52(3) .
C23 C24 1.43(4) .
C2 C5 1.32(2) 6_565
C31 C30 1.47(6) .
C31 C31 1.49(5) 11
C5 C2 1.32(2) 7_655
N2 C14 1.2542 .
N2 C13 1.5961 .
N2 C19 1.59(2) .
C24 C24 1.42(5) 11
C21 C20 1.59(4) .
C28 C27 1.42(5) .
C28 C29 1.50(6) .
C16 N1 1.3241 .
C16 C13 1.5851 .
C27 N1 1.54(4) .
C17 N1 1.59(4) .
C20 N3 1.63(3) .
C29 C30 1.47(5) .
C18 N3 1.62(3) .
C15 C14 1.4070 .
C15 N3 1.7735 .
